data_4303704
loop_
_publ_author_name
'Bin Li'
'Sung-Jin Kim'
'Gordon J. Miller'
'John D. Corbett'

_publ_contact_author 'John D. Corbett'
_publ_contact_author_email jcorbett@iastate.edu
_publ_section_title
;
Synthesis, Structure, and Bonding in K12Au21Sn4. A Polar Intermetallic
Compound with Dense Au20 and Open AuSn4 Layers
;
_journal_name_full 'Inorganic Chemistry'
_journal_page_first 11108
_journal_page_last 11113
_journal_paper_doi 10.1021/ic901493j
_journal_volume 48
_journal_year 2009
_chemical_formula_sum 'Au21 K12 Sn4'
_chemical_formula_weight 5080.26
_chemical_name_common 'Dodecapotassium Henicosigold Tetrastannide'
_chemical_name_systematic
; 
 ? 
;
_space_group_IT_number 59
_symmetry_cell_setting orthorhombic
_symmetry_space_group_name_Hall '-P 2ab 2a'
_symmetry_space_group_name_H-M 'P m m n :2'
_atom_sites_solution_hydrogens none
_atom_sites_solution_primary direct
_atom_sites_solution_secondary difmap
_audit_creation_method SHELXL-97
_cell_angle_alpha 90.00
_cell_angle_beta 90.00
_cell_angle_gamma 90.00
_cell_formula_units_Z 2
_cell_length_a 12.162(2)
_cell_length_b 18.058(4)
_cell_length_c 8.6573(17)
_cell_measurement_reflns_used 3305
_cell_measurement_temperature 293(2)
_cell_measurement_theta_max 27.87
_cell_measurement_theta_min 2.26
_cell_volume 1901.3(6)
_computing_cell_refinement 'Bruker SMART'
_computing_data_collection 'Bruker SMART'
_computing_data_reduction 'Bruker SAINT'
_computing_molecular_graphics 'Bruker SHELXTL'
_computing_publication_material 'Bruker SHELXTL'
_computing_structure_refinement 'SHELXL-97 (Sheldrick, 1997)'
_computing_structure_solution 'SHELXS-97 (Sheldrick, 1990)'
_diffrn_ambient_temperature 293(2)
_diffrn_measured_fraction_theta_full 0.942
_diffrn_measured_fraction_theta_max 0.942
_diffrn_measurement_device_type 'CCD area detector'
_diffrn_measurement_method 'phi and omega scans'
_diffrn_radiation_monochromator graphite
_diffrn_radiation_source 'fine-focus sealed tube'
_diffrn_radiation_type MoK\a
_diffrn_radiation_wavelength 0.71073
_diffrn_reflns_av_R_equivalents 0.2243
_diffrn_reflns_av_sigmaI/netI 0.1030
_diffrn_reflns_limit_h_max 15
_diffrn_reflns_limit_h_min -16
_diffrn_reflns_limit_k_max 23
_diffrn_reflns_limit_k_min -22
_diffrn_reflns_limit_l_max 11
_diffrn_reflns_limit_l_min -10
_diffrn_reflns_number 20794
_diffrn_reflns_theta_full 28.29
_diffrn_reflns_theta_max 28.29
_diffrn_reflns_theta_min 2.02
_exptl_absorpt_coefficient_mu 84.524
_exptl_absorpt_correction_T_max 0.0458
_exptl_absorpt_correction_T_min 0.0159
_exptl_absorpt_correction_type numerical
_exptl_absorpt_process_details numerical
_exptl_crystal_colour silver
_exptl_crystal_density_diffrn 8.874
_exptl_crystal_density_method 'not measured'
_exptl_crystal_description irregular
_exptl_crystal_F_000 4174
_exptl_crystal_size_max 0.16
_exptl_crystal_size_mid 0.12
_exptl_crystal_size_min 0.09
_refine_diff_density_max 5.503
_refine_diff_density_min -3.277
_refine_diff_density_rms 0.912
_refine_ls_extinction_coef none
_refine_ls_extinction_method none
_refine_ls_goodness_of_fit_ref 0.935
_refine_ls_hydrogen_treatment none
_refine_ls_matrix_type full
_refine_ls_number_parameters 103
_refine_ls_number_reflns 2398
_refine_ls_number_restraints 0
_refine_ls_restrained_S_all 0.935
_refine_ls_R_factor_all 0.0735
_refine_ls_R_factor_gt 0.0473
_refine_ls_shift/su_max 0.000
_refine_ls_shift/su_mean 0.000
_refine_ls_structure_factor_coef Fsqd
_refine_ls_weighting_details 'calc w=1/[\s^2^(Fo^2^)+(0.0506P)^2^+0.0000P] where P=(Fo^2^+2Fc^2^)/3'
_refine_ls_weighting_scheme calc
_refine_ls_wR_factor_gt 0.1049
_refine_ls_wR_factor_ref 0.1147
_reflns_number_gt 1632
_reflns_number_total 2398
_reflns_threshold_expression >2sigma(I)
_cod_data_source_file ic901493j_si_002.cif
_cod_data_source_block K12Au21Sn4
_cod_depositor_comments
;
The following automatic conversions were performed:
'_symmetry_cell_setting' value 'Orthorhombic' changed to 'orthorhombic'
according to '/home/saulius/struct/CIF-dictionaries/cif_core.dic'
dictionary named 'cif_core.dic' version 2.4.1 from 2010-06-29.

Automatic conversion script
Id: cif_fix_enum 1527 2010-12-29 10:47:43Z saulius 
;
_cod_original_cell_volume 1901.3(7)
_cod_original_sg_symbol_H-M 'P m m n'
_cod_database_code 4303704

loop_
_symmetry_equiv_pos_as_xyz
'x, y, z'
'-x+1/2, -y+1/2, z'
'-x, y+1/2, -z'
'x+1/2, -y, -z'
'-x, -y, -z'
'x-1/2, y-1/2, -z'
'x, -y-1/2, z'
'-x-1/2, y, z'

loop_
_atom_site_label
_atom_site_type_symbol
_atom_site_fract_x
_atom_site_fract_y
_atom_site_fract_z
_atom_site_U_iso_or_equiv
_atom_site_adp_type
_atom_site_occupancy
_atom_site_symmetry_multiplicity
_atom_site_calc_flag
_atom_site_refinement_flags
_atom_site_disorder_assembly
_atom_site_disorder_group
Au1 Au 0.2500 0.16932(6) 0.57941(14) 0.0173(3) Uani 1 2 d S . .
Au2 Au 0.13551(7) 0.08593(4) 0.80244(9) 0.0148(2) Uani 1 1 d . . .
Au3 Au 0.2500 0.01564(6) 0.56409(13) 0.0156(3) Uani 1 2 d S . .
Au4 Au 0.13779(10) 0.2500 0.35418(13) 0.0188(3) Uani 1 2 d S . .
Au5 Au 0.09116(7) 0.58561(4) 0.23334(9) 0.0166(2) Uani 1 1 d . . .
Au6 Au 0.0000 0.0000 0.0000 0.0168(3) Uani 1 2 d S . .
Au7 Au 0.00263(8) 0.15153(5) 0.02563(10) 0.0186(2) Uani 1 1 d . . .
Au8 Au 0.2500 0.7500 0.5899(2) 0.0236(4) Uani 1 4 d S . .
Sn1 Sn 0.2500 0.61540(11) 0.4282(2) 0.0134(4) Uani 1 2 d S . .
Sn2 Sn -0.05943(17) 0.2500 0.2285(2) 0.0144(4) Uani 1 2 d S . .
K1 K 0.0085(4) 0.0794(3) 0.3954(6) 0.0211(10) Uani 1 1 d . . .
K2 K 0.2500 0.0740(4) 0.1725(9) 0.0282(17) Uani 1 2 d S . .
K3 K 0.2500 0.5865(4) 0.8781(8) 0.0222(15) Uani 1 2 d S . .
K4 K -0.0010(7) 0.2500 0.6711(9) 0.0251(15) Uani 1 2 d S . .
K5 K 0.2500 0.7500 0.1118(12) 0.026(2) Uani 1 4 d S . .
K6 K 0.2500 0.2500 0.9617(12) 0.026(2) Uani 1 4 d S . .

loop_
_atom_site_aniso_label
_atom_site_aniso_U_11
_atom_site_aniso_U_22
_atom_site_aniso_U_33
_atom_site_aniso_U_23
_atom_site_aniso_U_13
_atom_site_aniso_U_12
Au1 0.0137(6) 0.0146(6) 0.0235(6) 0.0038(4) 0.000 0.000
Au2 0.0090(4) 0.0187(4) 0.0166(4) -0.0007(3) 0.0026(3) 0.0011(3)
Au3 0.0139(6) 0.0151(6) 0.0180(6) -0.0030(4) 0.000 0.000
Au4 0.0107(5) 0.0245(6) 0.0213(6) 0.000 -0.0016(5) 0.000
Au5 0.0122(4) 0.0198(4) 0.0178(4) -0.0023(3) -0.0032(3) -0.0004(3)
Au6 0.0142(6) 0.0179(6) 0.0185(6) 0.0055(4) -0.0008(5) 0.0011(5)
Au7 0.0156(4) 0.0227(4) 0.0177(4) -0.0036(3) 0.0020(3) 0.0020(3)
Au8 0.0217(9) 0.0212(9) 0.0277(9) 0.000 0.000 0.000
Sn1 0.0084(9) 0.0162(10) 0.0155(10) 0.0011(8) 0.000 0.000
Sn2 0.0120(10) 0.0134(9) 0.0177(10) 0.000 -0.0020(8) 0.000
K1 0.019(2) 0.024(3) 0.021(2) 0.0028(19) 0.002(2) 0.003(2)
K2 0.023(4) 0.038(5) 0.023(4) -0.003(3) 0.000 0.000
K3 0.013(3) 0.026(4) 0.027(4) -0.005(3) 0.000 0.000
K4 0.020(3) 0.024(4) 0.032(4) 0.000 0.010(3) 0.000
K5 0.024(6) 0.026(5) 0.029(5) 0.000 0.000 0.000
K6 0.029(6) 0.021(5) 0.029(5) 0.000 0.000 0.000

loop_
_atom_type_symbol
_atom_type_description
_atom_type_scat_dispersion_real
_atom_type_scat_dispersion_imag
_atom_type_scat_source
K K 0.2009 0.2494 'International Tables Vol C Tables 4.2.6.8 and 6.1.1.4'
Sn Sn -0.6537 1.4246 'International Tables Vol C Tables 4.2.6.8 and 6.1.1.4'
Au Au -2.0133 8.8022 'International Tables Vol C Tables 4.2.6.8 and 6.1.1.4'

loop_
_geom_angle_atom_site_label_1
_geom_angle_atom_site_label_2
_geom_angle_atom_site_label_3
_geom_angle
_geom_angle_site_symmetry_1
_geom_angle_site_symmetry_3
_geom_angle_publ_flag
Au3 Au1 Au4 119.22(4) . . ?
Au3 Au1 Au4 119.22(4) . 2 ?
Au4 Au1 Au4 58.55(5) . 2 ?
Au3 Au1 Au2 59.92(3) . . ?
Au4 Au1 Au2 121.09(3) . . ?
Au4 Au1 Au2 178.91(5) 2 . ?
Au3 Au1 Au2 59.92(3) . 8_655 ?
Au4 Au1 Au2 178.91(5) . 8_655 ?
Au4 Au1 Au2 121.09(3) 2 8_655 ?
Au2 Au1 Au2 59.25(4) . 8_655 ?
Au3 Au1 Au1 177.26(3) . 2 ?
Au4 Au1 Au1 58.53(3) . 2 ?
Au4 Au1 Au1 58.53(3) 2 2 ?
Au2 Au1 Au1 122.32(3) . 2 ?
Au2 Au1 Au1 122.32(3) 8_655 2 ?
Au3 Au1 K4 115.45(6) . 2 ?
Au4 Au1 K4 111.74(9) . 2 ?
Au4 Au1 K4 60.72(12) 2 2 ?
Au2 Au1 K4 120.13(12) . 2 ?
Au2 Au1 K4 68.49(9) 8_655 2 ?
Au1 Au1 K4 65.21(6) 2 2 ?
Au3 Au1 K4 115.45(6) . . ?
Au4 Au1 K4 60.72(12) . . ?
Au4 Au1 K4 111.74(9) 2 . ?
Au2 Au1 K4 68.49(9) . . ?
Au2 Au1 K4 120.13(12) 8_655 . ?
Au1 Au1 K4 65.21(6) 2 . ?
K4 Au1 K4 122.96(18) 2 . ?
Au3 Au1 K6 116.50(8) . . ?
Au4 Au1 K6 115.42(7) . . ?
Au4 Au1 K6 115.42(7) 2 . ?
Au2 Au1 K6 65.67(7) . . ?
Au2 Au1 K6 65.67(7) 8_655 . ?
Au1 Au1 K6 66.24(7) 2 . ?
K4 Au1 K6 67.79(13) 2 . ?
K4 Au1 K6 67.79(13) . . ?
Au3 Au1 K1 62.81(8) . . ?
Au4 Au1 K1 62.73(8) . . ?
Au4 Au1 K1 108.37(9) 2 . ?
Au2 Au1 K1 70.70(8) . . ?
Au2 Au1 K1 116.82(8) 8_655 . ?
Au1 Au1 K1 115.91(8) 2 . ?
K4 Au1 K1 167.39(16) 2 . ?
K4 Au1 K1 65.57(13) . . ?
K6 Au1 K1 124.65(8) . . ?
Au3 Au1 K1 62.81(8) . 8_655 ?
Au4 Au1 K1 108.37(9) . 8_655 ?
Au4 Au1 K1 62.73(8) 2 8_655 ?
Au2 Au1 K1 116.82(8) . 8_655 ?
Au2 Au1 K1 70.70(8) 8_655 8_655 ?
Au1 Au1 K1 115.91(8) 2 8_655 ?
K4 Au1 K1 65.57(13) 2 8_655 ?
K4 Au1 K1 167.39(16) . 8_655 ?
K6 Au1 K1 124.65(8) . 8_655 ?
K1 Au1 K1 104.49(16) . 8_655 ?
Au3 Au1 K2 61.23(12) . . ?
Au4 Au1 K2 66.50(10) . . ?
Au4 Au1 K2 66.50(10) 2 . ?
Au2 Au1 K2 112.42(10) . . ?
Au2 Au1 K2 112.42(10) 8_655 . ?
Au1 Au1 K2 116.03(12) 2 . ?
K4 Au1 K2 112.90(13) 2 . ?
K4 Au1 K2 112.90(13) . . ?
K6 Au1 K2 177.73(14) . . ?
K1 Au1 K2 54.75(8) . . ?
K1 Au1 K2 54.75(8) 8_655 . ?
Au5 Au2 Au7 60.09(3) 3_546 1_556 ?
Au5 Au2 Au2 173.59(2) 3_546 8_655 ?
Au7 Au2 Au2 125.49(3) 1_556 8_655 ?
Au5 Au2 Au3 114.32(4) 3_546 . ?
Au7 Au2 Au3 174.40(4) 1_556 . ?
Au2 Au2 Au3 60.11(2) 8_655 . ?
Au5 Au2 Au1 114.57(4) 3_546 . ?
Au7 Au2 Au1 122.36(4) 1_556 . ?
Au2 Au2 Au1 60.37(2) 8_655 . ?
Au3 Au2 Au1 59.36(4) . . ?
Au5 Au2 Au6 59.26(3) 3_546 1_556 ?
Au7 Au2 Au6 58.47(3) 1_556 1_556 ?
Au2 Au2 Au6 125.515(18) 8_655 1_556 ?
Au3 Au2 Au6 119.09(4) . 1_556 ?
Au1 Au2 Au6 173.10(4) . 1_556 ?
Au5 Au2 K3 114.68(6) 3_546 2 ?
Au7 Au2 K3 118.91(11) 1_556 2 ?
Au2 Au2 K3 66.37(5) 8_655 2 ?
Au3 Au2 K3 62.11(11) . 2 ?
Au1 Au2 K3 114.23(9) . 2 ?
Au6 Au2 K3 68.22(7) 1_556 2 ?
Au5 Au2 K2 119.83(6) 3_546 1_556 ?
Au7 Au2 K2 67.77(8) 1_556 1_556 ?
Au2 Au2 K2 66.55(5) 8_655 1_556 ?
Au3 Au2 K2 116.74(9) . 1_556 ?
Au1 Au2 K2 117.62(9) . 1_556 ?
Au6 Au2 K2 69.25(8) 1_556 1_556 ?
K3 Au2 K2 67.23(17) 2 1_556 ?
Au5 Au2 K6 115.76(3) 3_546 . ?
Au7 Au2 K6 66.62(11) 1_556 . ?
Au2 Au2 K6 66.92(3) 8_655 . ?
Au3 Au2 K6 118.04(11) . . ?
Au1 Au2 K6 68.06(16) . . ?
Au6 Au2 K6 116.74(15) 1_556 . ?
K3 Au2 K6 121.16(12) 2 . ?
K2 Au2 K6 62.60(19) 1_556 . ?
Au5 Au2 K4 60.37(11) 3_546 . ?
Au7 Au2 K4 66.38(12) 1_556 . ?
Au2 Au2 K4 117.62(11) 8_655 . ?
Au3 Au2 K4 111.85(12) . . ?
Au1 Au2 K4 64.48(12) . . ?
Au6 Au2 K4 112.00(12) 1_556 . ?
K3 Au2 K4 170.86(16) 2 . ?
K2 Au2 K4 121.73(17) 1_556 . ?
K6 Au2 K4 67.36(14) . . ?
Au5 Au2 K1 59.93(8) 3_546 . ?
Au7 Au2 K1 114.55(8) 1_556 . ?
Au2 Au2 K1 113.66(8) 8_655 . ?
Au3 Au2 K1 60.66(8) . . ?
Au1 Au2 K1 65.62(8) . . ?
Au6 Au2 K1 107.58(8) 1_556 . ?
K3 Au2 K1 107.82(14) 2 . ?
K2 Au2 K1 174.73(15) 1_556 . ?
K6 Au2 K1 122.55(16) . . ?
K4 Au2 K1 63.16(13) . . ?
Au5 Au2 K1 59.88(8) 3_546 5_556 ?
Au7 Au2 K1 111.93(8) 1_556 5_556 ?
Au2 Au2 K1 116.97(8) 8_655 5_556 ?
Au3 Au2 K1 63.09(8) . 5_556 ?
Au1 Au2 K1 109.48(8) . 5_556 ?
Au6 Au2 K1 65.23(8) 1_556 5_556 ?
K3 Au2 K1 64.67(11) 2 5_556 ?
K2 Au2 K1 122.61(14) 1_556 5_556 ?
K6 Au2 K1 174.11(12) . 5_556 ?
K4 Au2 K1 106.77(13) . 5_556 ?
K1 Au2 K1 52.30(13) . 5_556 ?
Sn1 Au3 Au1 156.30(7) 2 . ?
Sn1 Au3 Au2 137.35(5) 2 8_655 ?
Au1 Au3 Au2 60.73(3) . 8_655 ?
Sn1 Au3 Au2 137.35(5) 2 . ?
Au1 Au3 Au2 60.73(3) . . ?
Au2 Au3 Au2 59.78(4) 8_655 . ?
Sn1 Au3 K3 82.27(14) 2 2 ?
Au1 Au3 K3 121.43(13) . 2 ?
Au2 Au3 K3 69.15(11) 8_655 2 ?
Au2 Au3 K3 69.15(11) . 2 ?
Sn1 Au3 K1 96.29(9) 2 . ?
Au1 Au3 K1 71.89(8) . . ?
Au2 Au3 K1 125.50(9) 8_655 . ?
Au2 Au3 K1 74.86(9) . . ?
K3 Au3 K1 122.25(8) 2 . ?
Sn1 Au3 K1 96.29(9) 2 8_655 ?
Au1 Au3 K1 71.89(8) . 8_655 ?
Au2 Au3 K1 74.86(9) 8_655 8_655 ?
Au2 Au3 K1 125.50(9) . 8_655 ?
K3 Au3 K1 122.25(8) 2 8_655 ?
K1 Au3 K1 115.31(17) . 8_655 ?
Sn1 Au3 K2 80.84(13) 2 . ?
Au1 Au3 K2 75.46(13) . . ?
Au2 Au3 K2 124.77(10) 8_655 . ?
Au2 Au3 K2 124.77(10) . . ?
K3 Au3 K2 163.11(18) 2 . ?
K1 Au3 K2 60.03(9) . . ?
K1 Au3 K2 60.03(9) 8_655 . ?
Sn1 Au3 K1 67.44(8) 2 5_556 ?
Au1 Au3 K1 118.15(8) . 5_556 ?
Au2 Au3 K1 125.44(9) 8_655 5_556 ?
Au2 Au3 K1 73.10(8) . 5_556 ?
K3 Au3 K1 69.60(9) 2 5_556 ?
K1 Au3 K1 57.39(13) . 5_556 ?
K1 Au3 K1 159.54(4) 8_655 5_556 ?
K2 Au3 K1 103.58(10) . 5_556 ?
Sn1 Au3 K1 67.44(8) 2 4_556 ?
Au1 Au3 K1 118.15(8) . 4_556 ?
Au2 Au3 K1 73.10(8) 8_655 4_556 ?
Au2 Au3 K1 125.44(9) . 4_556 ?
K3 Au3 K1 69.60(9) 2 4_556 ?
K1 Au3 K1 159.54(4) . 4_556 ?
K1 Au3 K1 57.39(13) 8_655 4_556 ?
K2 Au3 K1 103.58(10) . 4_556 ?
K1 Au3 K1 121.73(16) 5_556 4_556 ?
Sn2 Au4 Au4 155.61(5) . 2 ?
Sn2 Au4 Au1 137.22(5) . 2 ?
Au4 Au4 Au1 60.72(3) 2 2 ?
Sn2 Au4 Au1 137.22(5) . . ?
Au4 Au4 Au1 60.72(3) 2 . ?
Au1 Au4 Au1 62.94(5) 2 . ?
Sn2 Au4 K4 82.79(16) . . ?
Au4 Au4 K4 121.61(15) 2 . ?
Au1 Au4 K4 70.19(13) 2 . ?
Au1 Au4 K4 70.19(13) . . ?
Sn2 Au4 K1 68.31(9) . . ?
Au4 Au4 K1 116.89(9) 2 . ?
Au1 Au4 K1 127.74(9) 2 . ?
Au1 Au4 K1 71.76(9) . . ?
K4 Au4 K1 71.07(10) . . ?
Sn2 Au4 K1 68.31(9) . 7_565 ?
Au4 Au4 K1 116.89(9) 2 7_565 ?
Au1 Au4 K1 71.76(9) 2 7_565 ?
Au1 Au4 K1 127.74(9) . 7_565 ?
K4 Au4 K1 71.07(10) . 7_565 ?
K1 Au4 K1 124.73(18) . 7_565 ?
Sn2 Au4 K6 87.49(8) . 1_554 ?
Au4 Au4 K6 68.12(7) 2 1_554 ?
Au1 Au4 K6 117.78(7) 2 1_554 ?
Au1 Au4 K6 117.78(6) . 1_554 ?
K4 Au4 K6 170.28(17) . 1_554 ?
K1 Au4 K6 105.29(9) . 1_554 ?
K1 Au4 K6 105.29(9) 7_565 1_554 ?
Sn2 Au4 K2 98.98(7) . . ?
Au4 Au4 K2 68.95(5) 2 . ?
Au1 Au4 K2 123.39(8) 2 . ?
Au1 Au4 K2 71.15(11) . . ?
K4 Au4 K2 122.74(11) . . ?
K1 Au4 K2 57.59(11) . . ?
K1 Au4 K2 161.07(14) 7_565 . ?
K6 Au4 K2 58.80(12) 1_554 . ?
Sn2 Au4 K2 98.98(7) . 2 ?
Au4 Au4 K2 68.95(5) 2 2 ?
Au1 Au4 K2 71.15(11) 2 2 ?
Au1 Au4 K2 123.39(8) . 2 ?
K4 Au4 K2 122.74(11) . 2 ?
K1 Au4 K2 161.07(14) . 2 ?
K1 Au4 K2 57.59(11) 7_565 2 ?
K6 Au4 K2 58.80(12) 1_554 2 ?
K2 Au4 K2 113.5(2) . 2 ?
Sn1 Au5 Au2 143.52(5) . 3_556 ?
Sn1 Au5 Au6 151.35(5) . 3 ?
Au2 Au5 Au6 61.50(2) 3_556 3 ?
Sn1 Au5 Au7 137.13(6) . 3 ?
Au2 Au5 Au7 60.12(3) 3_556 3 ?
Au6 Au5 Au7 59.21(3) 3 3 ?
Sn1 Au5 K4 84.14(15) . 5_566 ?
Au2 Au5 K4 72.14(14) 3_556 5_566 ?
Au6 Au5 K4 123.77(15) 3 5_566 ?
Au7 Au5 K4 71.23(14) 3 5_566 ?
Sn1 Au5 K1 70.41(10) . 3_556 ?
Au2 Au5 K1 75.76(9) 3_556 3_556 ?
Au6 Au5 K1 121.45(9) 3 3_556 ?
Au7 Au5 K1 128.52(9) 3 3_556 ?
K4 Au5 K1 71.01(15) 5_566 3_556 ?
Sn1 Au5 K1 97.51(10) . 7_565 ?
Au2 Au5 K1 75.95(9) 3_556 7_565 ?
Au6 Au5 K1 72.41(9) 3 7_565 ?
Au7 Au5 K1 125.36(9) 3 7_565 ?
K4 Au5 K1 125.76(14) 5_566 7_565 ?
K1 Au5 K1 59.20(14) 3_556 7_565 ?
Sn1 Au5 K2 81.92(10) . 2 ?
Au2 Au5 K2 122.13(8) 3_556 2 ?
Au6 Au5 K2 69.70(10) 3 2 ?
Au7 Au5 K2 117.13(13) 3 2 ?
K4 Au5 K2 165.43(17) 5_566 2 ?
K1 Au5 K2 107.92(15) 3_556 2 ?
K1 Au5 K2 60.73(13) 7_565 2 ?
Sn1 Au5 K3 98.74(8) . 1_554 ?
Au2 Au5 K3 115.72(7) 3_556 1_554 ?
Au6 Au5 K3 66.34(8) 3 1_554 ?
Au7 Au5 K3 62.21(8) 3 1_554 ?
K4 Au5 K3 112.85(16) 5_566 1_554 ?
K1 Au5 K3 168.42(12) 3_556 1_554 ?
K1 Au5 K3 120.28(14) 7_565 1_554 ?
K2 Au5 K3 65.42(16) 2 1_554 ?
Sn1 Au5 K5 68.46(14) . . ?
Au2 Au5 K5 119.09(6) 3_556 . ?
Au6 Au5 K5 116.70(16) 3 . ?
Au7 Au5 K5 68.98(13) 3 . ?
K4 Au5 K5 61.20(14) 5_566 . ?
K1 Au5 K5 118.47(17) 3_556 . ?
K1 Au5 K5 164.56(12) 7_565 . ?
K2 Au5 K5 109.23(10) 2 . ?
K3 Au5 K5 58.47(17) 1_554 . ?
Au7 Au6 Au7 180.00(4) 5 . ?
Au7 Au6 Au5 60.54(3) 5 7_565 ?
Au7 Au6 Au5 119.46(3) . 7_565 ?
Au7 Au6 Au5 119.46(3) 5 3_545 ?
Au7 Au6 Au5 60.54(3) . 3_545 ?
Au5 Au6 Au5 180.00(3) 7_565 3_545 ?
Au7 Au6 Au2 59.79(3) 5 5_556 ?
Au7 Au6 Au2 120.21(3) . 5_556 ?
Au5 Au6 Au2 59.24(3) 7_565 5_556 ?
Au5 Au6 Au2 120.76(3) 3_545 5_556 ?
Au7 Au6 Au2 120.21(3) 5 1_554 ?
Au7 Au6 Au2 59.79(3) . 1_554 ?
Au5 Au6 Au2 120.76(3) 7_565 1_554 ?
Au5 Au6 Au2 59.24(3) 3_545 1_554 ?
Au2 Au6 Au2 180.00(4) 5_556 1_554 ?
Au7 Au6 K3 116.70(10) 5 6_556 ?
Au7 Au6 K3 63.30(10) . 6_556 ?
Au5 Au6 K3 111.60(11) 7_565 6_556 ?
Au5 Au6 K3 68.40(11) 3_545 6_556 ?
Au2 Au6 K3 64.36(11) 5_556 6_556 ?
Au2 Au6 K3 115.64(11) 1_554 6_556 ?
Au7 Au6 K3 63.30(10) 5 2_554 ?
Au7 Au6 K3 116.70(10) . 2_554 ?
Au5 Au6 K3 68.40(11) 7_565 2_554 ?
Au5 Au6 K3 111.60(11) 3_545 2_554 ?
Au2 Au6 K3 115.64(11) 5_556 2_554 ?
Au2 Au6 K3 64.36(11) 1_554 2_554 ?
K3 Au6 K3 180.0 6_556 2_554 ?
Au7 Au6 K2 114.13(12) 5 . ?
Au7 Au6 K2 65.87(12) . . ?
Au5 Au6 K2 64.69(12) 7_565 . ?
Au5 Au6 K2 115.31(12) 3_545 . ?
Au2 Au6 K2 116.02(12) 5_556 . ?
Au2 Au6 K2 63.98(12) 1_554 . ?
K3 Au6 K2 115.35(14) 6_556 . ?
K3 Au6 K2 64.65(14) 2_554 . ?
Au7 Au6 K2 65.87(12) 5 5 ?
Au7 Au6 K2 114.13(12) . 5 ?
Au5 Au6 K2 115.31(12) 7_565 5 ?
Au5 Au6 K2 64.69(12) 3_545 5 ?
Au2 Au6 K2 63.98(12) 5_556 5 ?
Au2 Au6 K2 116.02(12) 1_554 5 ?
K3 Au6 K2 64.65(14) 6_556 5 ?
K3 Au6 K2 115.35(14) 2_554 5 ?
K2 Au6 K2 180.0(3) . 5 ?
Au7 Au6 K1 62.62(8) 5 5 ?
Au7 Au6 K1 117.38(8) . 5 ?
Au5 Au6 K1 117.84(8) 7_565 5 ?
Au5 Au6 K1 62.16(8) 3_545 5 ?
Au2 Au6 K1 109.17(8) 5_556 5 ?
Au2 Au6 K1 70.83(8) 1_554 5 ?
K3 Au6 K1 114.65(13) 6_556 5 ?
K3 Au6 K1 65.35(13) 2_554 5 ?
K2 Au6 K1 122.90(13) . 5 ?
K2 Au6 K1 57.10(13) 5 5 ?
Au7 Au6 K1 117.38(8) 5 . ?
Au7 Au6 K1 62.62(8) . . ?
Au5 Au6 K1 62.16(8) 7_565 . ?
Au5 Au6 K1 117.84(8) 3_545 . ?
Au2 Au6 K1 70.83(8) 5_556 . ?
Au2 Au6 K1 109.17(8) 1_554 . ?
K3 Au6 K1 65.35(13) 6_556 . ?
K3 Au6 K1 114.65(13) 2_554 . ?
K2 Au6 K1 57.10(13) . . ?
K2 Au6 K1 122.90(13) 5 . ?
K1 Au6 K1 180.00(17) 5 . ?
Sn2 Au7 Au6 136.87(5) . . ?
Sn2 Au7 Au5 135.63(6) . 3_545 ?
Au6 Au7 Au5 60.25(2) . 3_545 ?
Sn2 Au7 Au2 157.62(6) . 1_554 ?
Au6 Au7 Au2 61.74(3) . 1_554 ?
Au5 Au7 Au2 59.78(3) 3_545 1_554 ?
Sn2 Au7 K3 78.96(13) . 6_556 ?
Au6 Au7 K3 70.40(12) . 6_556 ?
Au5 Au7 K3 71.27(12) 3_545 6_556 ?
Au2 Au7 K3 123.30(13) 1_554 6_556 ?
Sn2 Au7 K1 68.87(9) . . ?
Au6 Au7 K1 72.52(8) . . ?
Au5 Au7 K1 126.40(9) 3_545 . ?
Au2 Au7 K1 118.07(9) 1_554 . ?
K3 Au7 K1 70.18(14) 6_556 . ?
Sn2 Au7 K6 90.51(13) . 1_554 ?
Au6 Au7 K6 119.87(4) . 1_554 ?
Au5 Au7 K6 115.94(17) 3_545 1_554 ?
Au2 Au7 K6 67.15(12) 1_554 1_554 ?
K3 Au7 K6 169.18(15) 6_556 1_554 ?
K1 Au7 K6 108.46(19) . 1_554 ?
Sn2 Au7 K4 103.72(8) . 1_554 ?
Au6 Au7 K4 115.43(7) . 1_554 ?
Au5 Au7 K4 60.81(9) 3_545 1_554 ?
Au2 Au7 K4 67.66(9) 1_554 1_554 ?
K3 Au7 K4 112.01(17) 6_556 1_554 ?
K1 Au7 K4 172.04(11) . 1_554 ?
K6 Au7 K4 67.88(19) 1_554 1_554 ?
Sn2 Au7 K2 105.80(13) . . ?
Au6 Au7 K2 69.29(12) . . ?
Au5 Au7 K2 117.83(13) 3_545 . ?
Au2 Au7 K2 65.74(12) 1_554 . ?
K3 Au7 K2 122.86(15) 6_556 . ?
K1 Au7 K2 60.19(14) . . ?
K6 Au7 K2 62.22(14) 1_554 . ?
K4 Au7 K2 121.16(17) 1_554 . ?
Sn2 Au7 K5 69.71(14) . 5_565 ?
Au6 Au7 K5 115.98(5) . 5_565 ?
Au5 Au7 K5 67.09(12) 3_545 5_565 ?
Au2 Au7 K5 117.25(16) 1_554 5_565 ?
K3 Au7 K5 59.95(13) 6_556 5_565 ?
K1 Au7 K5 119.36(17) . 5_565 ?
K6 Au7 K5 114.17(9) 1_554 5_565 ?
K4 Au7 K5 58.45(18) 1_554 5_565 ?
K2 Au7 K5 174.61(14) . 5_565 ?
Sn2 Au8 Sn2 111.71(10) 6_666 5_566 ?
Sn2 Au8 Sn1 106.27(3) 6_666 . ?
Sn2 Au8 Sn1 106.27(3) 5_566 . ?
Sn2 Au8 Sn1 106.27(3) 6_666 2_565 ?
Sn2 Au8 Sn1 106.27(3) 5_566 2_565 ?
Sn1 Au8 Sn1 120.11(10) . 2_565 ?
Sn2 Au8 K4 177.42(13) 6_666 5_566 ?
Sn2 Au8 K4 70.87(12) 5_566 5_566 ?
Sn1 Au8 K4 72.63(6) . 5_566 ?
Sn1 Au8 K4 72.63(6) 2_565 5_566 ?
Sn2 Au8 K4 70.87(12) 6_666 6_666 ?
Sn2 Au8 K4 177.42(13) 5_566 6_666 ?
Sn1 Au8 K4 72.63(6) . 6_666 ?
Sn1 Au8 K4 72.63(6) 2_565 6_666 ?
K4 Au8 K4 106.6(2) 5_566 6_666 ?
Sn2 Au8 K3 68.76(6) 6_666 2_565 ?
Sn2 Au8 K3 68.76(6) 5_566 2_565 ?
Sn1 Au8 K3 169.74(12) . 2_565 ?
Sn1 Au8 K3 70.15(11) 2_565 2_565 ?
K4 Au8 K3 112.70(8) 5_566 2_565 ?
K4 Au8 K3 112.70(8) 6_666 2_565 ?
Sn2 Au8 K3 68.76(6) 6_666 . ?
Sn2 Au8 K3 68.76(6) 5_566 . ?
Sn1 Au8 K3 70.15(11) . . ?
Sn1 Au8 K3 169.74(12) 2_565 . ?
K4 Au8 K3 112.70(8) 5_566 . ?
K4 Au8 K3 112.70(8) 6_666 . ?
K3 Au8 K3 99.6(2) 2_565 . ?
Sn2 Au8 K5 124.14(5) 6_666 . ?
Sn2 Au8 K5 124.14(5) 5_566 . ?
Sn1 Au8 K5 60.05(5) . . ?
Sn1 Au8 K5 60.05(5) 2_565 . ?
K4 Au8 K5 53.28(11) 5_566 . ?
K4 Au8 K5 53.28(11) 6_666 . ?
K3 Au8 K5 130.20(10) 2_565 . ?
K3 Au8 K5 130.20(10) . . ?
Au5 Sn1 Au5 94.99(7) . 8_655 ?
Au5 Sn1 Au3 95.90(6) . 2 ?
Au5 Sn1 Au3 95.90(6) 8_655 2 ?
Au5 Sn1 Au8 119.95(6) . . ?
Au5 Sn1 Au8 119.95(6) 8_655 . ?
Au3 Sn1 Au8 123.61(8) 2 . ?
Au5 Sn1 K1 153.00(10) . 6_666 ?
Au5 Sn1 K1 65.62(8) 8_655 6_666 ?
Au3 Sn1 K1 69.21(9) 2 6_666 ?
Au8 Sn1 K1 86.78(9) . 6_666 ?
Au5 Sn1 K1 65.62(8) . 3_556 ?
Au5 Sn1 K1 153.00(10) 8_655 3_556 ?
Au3 Sn1 K1 69.21(9) 2 3_556 ?
Au8 Sn1 K1 86.78(9) . 3_556 ?
K1 Sn1 K1 124.33(17) 6_666 3_556 ?
Au5 Sn1 K5 69.81(8) . . ?
Au5 Sn1 K5 69.81(8) 8_655 . ?
Au3 Sn1 K5 158.03(13) 2 . ?
Au8 Sn1 K5 78.36(12) . . ?
K1 Sn1 K5 116.27(9) 6_666 . ?
K1 Sn1 K5 116.27(9) 3_556 . ?
Au5 Sn1 K3 127.64(6) . . ?
Au5 Sn1 K3 127.64(6) 8_655 . ?
Au3 Sn1 K3 55.94(11) 2 . ?
Au8 Sn1 K3 67.68(11) . . ?
K1 Sn1 K3 63.25(9) 6_666 . ?
K1 Sn1 K3 63.25(9) 3_556 . ?
K5 Sn1 K3 146.03(16) . . ?
Au5 Sn1 K4 123.22(12) . 6_666 ?
Au5 Sn1 K4 54.90(9) 8_655 6_666 ?
Au3 Sn1 K4 130.04(9) 2 6_666 ?
Au8 Sn1 K4 65.06(9) . 6_666 ?
K1 Sn1 K4 62.04(12) 6_666 6_666 ?
K1 Sn1 K4 151.39(12) 3_556 6_666 ?
K5 Sn1 K4 55.44(11) . 6_666 ?
K3 Sn1 K4 107.17(13) . 6_666 ?
Au5 Sn1 K4 54.90(9) . 5_566 ?
Au5 Sn1 K4 123.22(12) 8_655 5_566 ?
Au3 Sn1 K4 130.04(9) 2 5_566 ?
Au8 Sn1 K4 65.06(9) . 5_566 ?
K1 Sn1 K4 151.39(13) 6_666 5_566 ?
K1 Sn1 K4 62.04(12) 3_556 5_566 ?
K5 Sn1 K4 55.44(11) . 5_566 ?
K3 Sn1 K4 107.17(13) . 5_566 ?
K4 Sn1 K4 99.19(16) 6_666 5_566 ?
Au5 Sn1 K2 58.53(7) . 2 ?
Au5 Sn1 K2 58.53(7) 8_655 2 ?
Au3 Sn1 K2 59.34(12) 2 2 ?
Au8 Sn1 K2 177.04(13) . 2 ?
K1 Sn1 K2 94.59(10) 6_666 2 ?
K1 Sn1 K2 94.59(10) 3_556 2 ?
K5 Sn1 K2 98.69(16) . 2 ?
K3 Sn1 K2 115.28(16) . 2 ?
K4 Sn1 K2 113.31(11) 6_666 2 ?
K4 Sn1 K2 113.31(11) 5_566 2 ?
Au7 Sn2 Au7 85.85(7) . 7_565 ?
Au7 Sn2 Au4 90.84(6) . . ?
Au7 Sn2 Au4 90.83(6) 7_565 . ?
Au7 Sn2 Au8 128.09(6) . 5_566 ?
Au7 Sn2 Au8 128.09(6) 7_565 5_566 ?
Au4 Sn2 Au8 121.46(8) . 5_566 ?
Au7 Sn2 K1 143.95(11) . 7_565 ?
Au7 Sn2 K1 67.06(9) 7_565 7_565 ?
Au4 Sn2 K1 67.34(9) . 7_565 ?
Au8 Sn2 K1 87.92(10) 5_566 7_565 ?
Au7 Sn2 K1 67.06(9) . . ?
Au7 Sn2 K1 143.95(11) 7_565 . ?
Au4 Sn2 K1 67.34(9) . . ?
Au8 Sn2 K1 87.92(10) 5_566 . ?
K1 Sn2 K1 123.24(18) 7_565 . ?
Au7 Sn2 K5 69.51(8) . 5_565 ?
Au7 Sn2 K5 69.51(8) 7_565 5_565 ?
Au4 Sn2 K5 152.58(13) . 5_565 ?
Au8 Sn2 K5 85.96(12) 5_566 5_565 ?
K1 Sn2 K5 118.05(9) 7_565 5_565 ?
K1 Sn2 K5 118.05(9) . 5_565 ?
Au7 Sn2 K3 59.51(9) . 6_556 ?
Au7 Sn2 K3 122.20(12) 7_565 6_556 ?
Au4 Sn2 K3 130.15(8) . 6_556 ?
Au8 Sn2 K3 68.76(9) 5_566 6_556 ?
K1 Sn2 K3 155.79(13) 7_565 6_556 ?
K1 Sn2 K3 64.41(12) . 6_556 ?
K5 Sn2 K3 56.05(11) 5_565 6_556 ?
Au7 Sn2 K3 122.20(12) . 5_566 ?
Au7 Sn2 K3 59.51(9) 7_565 5_566 ?
Au4 Sn2 K3 130.15(8) . 5_566 ?
Au8 Sn2 K3 68.76(9) 5_566 5_566 ?
K1 Sn2 K3 64.41(12) 7_565 5_566 ?
K1 Sn2 K3 155.79(13) . 5_566 ?
K5 Sn2 K3 56.05(11) 5_565 5_566 ?
K3 Sn2 K3 99.59(15) 6_556 5_566 ?
Au7 Sn2 K4 127.50(8) . . ?
Au7 Sn2 K4 127.50(8) 7_565 . ?
Au4 Sn2 K4 55.10(12) . . ?
Au8 Sn2 K4 66.36(13) 5_566 . ?
K1 Sn2 K4 63.34(9) 7_565 . ?
K1 Sn2 K4 63.34(9) . . ?
K5 Sn2 K4 152.32(16) 5_565 . ?
K3 Sn2 K4 110.13(13) 6_556 . ?
K3 Sn2 K4 110.13(13) 5_566 . ?
K1 K1 Au5 60.50(15) 5_556 3_546 ?
K1 K1 Au5 60.30(14) 5_556 7_565 ?
Au5 K1 Au5 120.80(14) 3_546 7_565 ?
K1 K1 Au7 144.1(2) 5_556 . ?
Au5 K1 Au7 147.84(16) 3_546 . ?
Au5 K1 Au7 87.41(12) 7_565 . ?
K1 K1 Au4 146.1(3) 5_556 . ?
Au5 K1 Au4 103.10(13) 3_546 . ?
Au5 K1 Au4 126.36(15) 7_565 . ?
Au7 K1 Au4 65.20(9) . . ?
K1 K1 Au3 63.12(16) 5_556 . ?
Au5 K1 Au3 85.17(11) 3_546 . ?
Au5 K1 Au3 68.76(10) 7_565 . ?
Au7 K1 Au3 122.09(15) . . ?
Au4 K1 Au3 87.39(12) . . ?
K1 K1 Sn2 161.5(3) 5_556 . ?
Au5 K1 Sn2 105.91(14) 3_546 . ?
Au5 K1 Sn2 131.47(15) 7_565 . ?
Au7 K1 Sn2 44.08(7) . . ?
Au4 K1 Sn2 44.35(7) . . ?
Au3 K1 Sn2 131.62(16) . . ?
K1 K1 K2 108.7(2) 5_556 . ?
Au5 K1 K2 144.0(2) 3_546 . ?
Au5 K1 K2 60.57(15) 7_565 . ?
Au7 K1 K2 61.28(14) . . ?
Au4 K1 K2 65.81(15) . . ?
Au3 K1 K2 61.02(14) . . ?
Sn2 K1 K2 89.72(17) . . ?
K1 K1 Sn1 82.61(19) 5_556 6_556 ?
Au5 K1 Sn1 43.98(7) 3_546 6_556 ?
Au5 K1 Sn1 126.25(15) 7_565 6_556 ?
Au7 K1 Sn1 108.11(14) . 6_556 ?
Au4 K1 Sn1 106.39(13) . 6_556 ?
Au3 K1 Sn1 128.84(15) . 6_556 ?
Sn2 K1 Sn1 78.92(11) . 6_556 ?
K2 K1 Sn1 168.4(2) . 6_556 ?
K1 K1 Au3 59.50(15) 5_556 5_556 ?
Au5 K1 Au3 67.44(10) 3_546 5_556 ?
Au5 K1 Au3 83.22(11) 7_565 5_556 ?
Au7 K1 Au3 104.59(14) . 5_556 ?
Au4 K1 Au3 145.86(16) . 5_556 ?
Au3 K1 Au3 122.61(13) . 5_556 ?
Sn2 K1 Au3 104.70(14) . 5_556 ?
K2 K1 Au3 140.36(19) . 5_556 ?
Sn1 K1 Au3 43.35(7) 6_556 5_556 ?
K1 K1 Au6 99.42(19) 5_556 . ?
Au5 K1 Au6 149.88(16) 3_546 . ?
Au5 K1 Au6 45.44(6) 7_565 . ?
Au7 K1 Au6 44.86(6) . . ?
Au4 K1 Au6 105.09(13) . . ?
Au3 K1 Au6 106.43(13) . . ?
Sn2 K1 Au6 87.30(11) . . ?
K2 K1 Au6 60.43(13) . . ?
Sn1 K1 Au6 116.24(14) 6_556 . ?
Au3 K1 Au6 83.19(11) 5_556 . ?
K1 K1 Au1 100.8(2) 5_556 . ?
Au5 K1 Au1 82.16(11) 3_546 . ?
Au5 K1 Au1 108.78(14) 7_565 . ?
Au7 K1 Au1 104.41(13) . . ?
Au4 K1 Au1 45.51(7) . . ?
Au3 K1 Au1 45.30(7) . . ?
Sn2 K1 Au1 88.80(11) . . ?
K2 K1 Au1 65.60(14) . . ?
Sn1 K1 Au1 115.79(14) 6_556 . ?
Au3 K1 Au1 149.01(15) 5_556 . ?
Au6 K1 Au1 125.89(14) . . ?
Au2 K2 Au2 46.89(10) 1_554 8_654 ?
Au2 K2 Au5 88.21(13) 1_554 7_565 ?
Au2 K2 Au5 114.0(2) 8_654 7_565 ?
Au2 K2 Au5 114.0(2) 1_554 2 ?
Au2 K2 Au5 88.21(13) 8_654 2 ?
Au5 K2 Au5 66.78(14) 7_565 2 ?
Au2 K2 K1 146.42(18) 1_554 8_655 ?
Au2 K2 K1 99.69(10) 8_654 8_655 ?
Au5 K2 K1 113.6(2) 7_565 8_655 ?
Au5 K2 K1 58.70(11) 2 8_655 ?
Au2 K2 K1 99.69(10) 1_554 . ?
Au2 K2 K1 146.42(18) 8_654 . ?
Au5 K2 K1 58.70(11) 7_565 . ?
Au5 K2 K1 113.6(2) 2 . ?
K1 K2 K1 113.3(3) 8_655 . ?
Au2 K2 Au3 153.16(13) 1_554 . ?
Au2 K2 Au3 153.16(13) 8_654 . ?
Au5 K2 Au3 67.22(13) 7_565 . ?
Au5 K2 Au3 67.22(13) 2 . ?
K1 K2 Au3 58.95(14) 8_655 . ?
K1 K2 Au3 58.95(14) . . ?
Au2 K2 Au7 46.48(7) 1_554 . ?
Au2 K2 Au7 89.15(17) 8_654 . ?
Au5 K2 Au7 84.90(6) 7_565 . ?
Au5 K2 Au7 147.5(2) 2 . ?
K1 K2 Au7 153.2(3) 8_655 . ?
K1 K2 Au7 58.54(9) . . ?
Au3 K2 Au7 117.30(12) . . ?
Au2 K2 Au7 89.15(17) 1_554 8_655 ?
Au2 K2 Au7 46.48(7) 8_654 8_655 ?
Au5 K2 Au7 147.5(2) 7_565 8_655 ?
Au5 K2 Au7 84.90(6) 2 8_655 ?
K1 K2 Au7 58.54(9) 8_655 8_655 ?
K1 K2 Au7 153.2(3) . 8_655 ?
Au3 K2 Au7 117.30(12) . 8_655 ?
Au7 K2 Au7 115.7(2) . 8_655 ?
Au2 K2 Au6 46.76(7) 1_554 . ?
Au2 K2 Au6 88.82(16) 8_654 . ?
Au5 K2 Au6 45.61(6) 7_565 . ?
Au5 K2 Au6 102.68(19) 2 . ?
K1 K2 Au6 158.9(3) 8_655 . ?
K1 K2 Au6 62.46(9) . . ?
Au3 K2 Au6 106.41(14) . . ?
Au7 K2 Au6 44.84(4) . . ?
Au7 K2 Au6 134.8(2) 8_655 . ?
Au2 K2 Au6 88.82(16) 1_554 4 ?
Au2 K2 Au6 46.76(7) 8_654 4 ?
Au5 K2 Au6 102.68(19) 7_565 4 ?
Au5 K2 Au6 45.61(6) 2 4 ?
K1 K2 Au6 62.46(9) 8_655 4 ?
K1 K2 Au6 158.9(3) . 4 ?
Au3 K2 Au6 106.41(14) . 4 ?
Au7 K2 Au6 134.8(2) . 4 ?
Au7 K2 Au6 44.84(4) 8_655 4 ?
Au6 K2 Au6 113.2(2) . 4 ?
Au2 K2 K6 59.40(18) 1_554 1_554 ?
Au2 K2 K6 59.40(18) 8_654 1_554 ?
Au5 K2 K6 141.90(14) 7_565 1_554 ?
Au5 K2 K6 141.90(14) 2 1_554 ?
K1 K2 K6 104.44(18) 8_655 1_554 ?
K1 K2 K6 104.44(18) . 1_554 ?
Au3 K2 K6 137.2(3) . 1_554 ?
Au7 K2 K6 58.69(11) . 1_554 ?
Au7 K2 K6 58.69(11) 8_655 1_554 ?
Au6 K2 K6 96.55(16) . 1_554 ?
Au6 K2 K6 96.55(16) 4 1_554 ?
Au3 K3 Au7 113.42(11) 2 6_666 ?
Au3 K3 Au7 113.42(11) 2 3_556 ?
Au7 K3 Au7 129.8(2) 6_666 3_556 ?
Au3 K3 Au2 48.74(10) 2 7_565 ?
Au7 K3 Au2 136.01(16) 6_666 7_565 ?
Au7 K3 Au2 89.62(7) 3_556 7_565 ?
Au3 K3 Au2 48.74(10) 2 2 ?
Au7 K3 Au2 89.62(7) 6_666 2 ?
Au7 K3 Au2 136.01(16) 3_556 2 ?
Au2 K3 Au2 47.26(10) 7_565 2 ?
Au3 K3 Au6 89.93(13) 2 3_556 ?
Au7 K3 Au6 148.0(2) 6_666 3_556 ?
Au7 K3 Au6 46.29(4) 3_556 3_556 ?
Au2 K3 Au6 47.42(7) 7_565 3_556 ?
Au2 K3 Au6 90.27(16) 2 3_556 ?
Au3 K3 Au6 89.93(13) 2 2_556 ?
Au7 K3 Au6 46.29(4) 6_666 2_556 ?
Au7 K3 Au6 148.0(2) 3_556 2_556 ?
Au2 K3 Au6 90.27(16) 7_565 2_556 ?
Au2 K3 Au6 47.42(7) 2 2_556 ?
Au6 K3 Au6 116.4(2) 3_556 2_556 ?
Au3 K3 K5 158.6(3) 2 1_556 ?
Au7 K3 K5 64.90(11) 6_666 1_556 ?
Au7 K3 K5 64.90(11) 3_556 1_556 ?
Au2 K3 K5 147.78(18) 7_565 1_556 ?
Au2 K3 K5 147.78(18) 2 1_556 ?
Au6 K3 K5 101.15(15) 3_556 1_556 ?
Au6 K3 K5 101.15(15) 2_556 1_556 ?
Au3 K3 Au5 134.27(16) 2 8_656 ?
Au7 K3 Au5 46.52(6) 6_666 8_656 ?
Au7 K3 Au5 105.97(18) 3_556 8_656 ?
Au2 K3 Au5 111.63(19) 7_565 8_656 ?
Au2 K3 Au5 86.69(13) 2 8_656 ?
Au6 K3 Au5 101.55(18) 3_556 8_656 ?
Au6 K3 Au5 45.26(6) 2_556 8_656 ?
K5 K3 Au5 61.64(16) 1_556 8_656 ?
Au3 K3 Au5 134.27(16) 2 1_556 ?
Au7 K3 Au5 105.97(18) 6_666 1_556 ?
Au7 K3 Au5 46.52(6) 3_556 1_556 ?
Au2 K3 Au5 86.69(13) 7_565 1_556 ?
Au2 K3 Au5 111.63(19) 2 1_556 ?
Au6 K3 Au5 45.26(6) 3_556 1_556 ?
Au6 K3 Au5 101.55(17) 2_556 1_556 ?
K5 K3 Au5 61.64(16) 1_556 1_556 ?
Au5 K3 Au5 64.27(12) 8_656 1_556 ?
Au3 K3 K2 97.1(2) 2 2_556 ?
Au7 K3 K2 95.60(14) 6_666 2_556 ?
Au7 K3 K2 95.60(14) 3_556 2_556 ?
Au2 K3 K2 56.71(15) 7_565 2_556 ?
Au2 K3 K2 56.71(15) 2 2_556 ?
Au6 K3 K2 58.48(10) 3_556 2_556 ?
Au6 K3 K2 58.48(10) 2_556 2_556 ?
K5 K3 K2 104.2(3) 1_556 2_556 ?
Au5 K3 K2 55.77(14) 8_656 2_556 ?
Au5 K3 K2 55.77(14) 1_556 2_556 ?
Au3 K3 Sn2 103.38(16) 2 6_666 ?
Au7 K3 Sn2 41.53(6) 6_666 6_666 ?
Au7 K3 Sn2 109.73(18) 3_556 6_666 ?
Au2 K3 Sn2 151.7(2) 7_565 6_666 ?
Au2 K3 Sn2 113.54(8) 2 6_666 ?
Au6 K3 Sn2 156.02(17) 3_556 6_666 ?
Au6 K3 Sn2 83.94(5) 2_556 6_666 ?
K5 K3 Sn2 60.34(15) 1_556 6_666 ?
Au5 K3 Sn2 83.50(10) 8_656 6_666 ?
Au5 K3 Sn2 121.65(19) 1_556 6_666 ?
K2 K3 Sn2 137.00(13) 2_556 6_666 ?
Au4 K4 Au5 113.03(12) . 3_546 ?
Au4 K4 Au5 113.03(12) . 5_566 ?
Au5 K4 Au5 130.3(2) 3_546 5_566 ?
Au4 K4 Au1 49.08(11) . 2 ?
Au5 K4 Au1 137.13(19) 3_546 2 ?
Au5 K4 Au1 88.38(8) 5_566 2 ?
Au4 K4 Au1 49.08(11) . . ?
Au5 K4 Au1 88.38(8) 3_546 . ?
Au5 K4 Au1 137.13(19) 5_566 . ?
Au1 K4 Au1 49.58(11) 2 . ?
Au4 K4 Au7 136.92(18) . 7_566 ?
Au5 K4 Au7 103.89(19) 3_546 7_566 ?
Au5 K4 Au7 47.96(7) 5_566 7_566 ?
Au1 K4 Au7 88.65(15) 2 7_566 ?
Au1 K4 Au7 113.4(2) . 7_566 ?
Au4 K4 Au7 136.92(18) . 1_556 ?
Au5 K4 Au7 47.96(7) 3_546 1_556 ?
Au5 K4 Au7 103.89(19) 5_566 1_556 ?
Au1 K4 Au7 113.4(2) 2 1_556 ?
Au1 K4 Au7 88.65(15) . 1_556 ?
Au7 K4 Au7 60.16(13) 7_566 1_556 ?
Au4 K4 K5 153.4(3) . 5_566 ?
Au5 K4 K5 65.27(12) 3_546 5_566 ?
Au5 K4 K5 65.27(12) 5_566 5_566 ?
Au1 K4 K5 150.11(16) 2 5_566 ?
Au1 K4 K5 150.11(16) . 5_566 ?
Au7 K4 K5 63.53(17) 7_566 5_566 ?
Au7 K4 K5 63.53(17) 1_556 5_566 ?
Au4 K4 Au2 91.58(14) . 7_565 ?
Au5 K4 Au2 145.7(2) 3_546 7_565 ?
Au5 K4 Au2 47.49(5) 5_566 7_565 ?
Au1 K4 Au2 47.03(8) 2 7_565 ?
Au1 K4 Au2 90.69(18) . 7_565 ?
Au7 K4 Au2 45.96(7) 7_566 7_565 ?
Au7 K4 Au2 97.70(19) 1_556 7_565 ?
K5 K4 Au2 103.08(16) 5_566 7_565 ?
Au4 K4 Au2 91.58(14) . . ?
Au5 K4 Au2 47.49(5) 3_546 . ?
Au5 K4 Au2 145.7(2) 5_566 . ?
Au1 K4 Au2 90.69(18) 2 . ?
Au1 K4 Au2 47.03(8) . . ?
Au7 K4 Au2 97.70(19) 7_566 . ?
Au7 K4 Au2 45.96(7) 1_556 . ?
K5 K4 Au2 103.08(16) 5_566 . ?
Au2 K4 Au2 111.6(2) 7_565 . ?
Au4 K4 Au8 84.88(18) . 5_566 ?
Au5 K4 Au8 83.26(15) 3_546 5_566 ?
Au5 K4 Au8 83.26(15) 5_566 5_566 ?
Au1 K4 Au8 124.59(19) 2 5_566 ?
Au1 K4 Au8 124.59(19) . 5_566 ?
Au7 K4 Au8 121.83(18) 7_566 5_566 ?
Au7 K4 Au8 121.83(18) 1_556 5_566 ?
K5 K4 Au8 68.5(2) 5_566 5_566 ?
Au2 K4 Au8 124.16(11) 7_565 5_566 ?
Au2 K4 Au8 124.16(11) . 5_566 ?
Au4 K4 Sn2 42.12(10) . . ?
Au5 K4 Sn2 100.82(15) 3_546 . ?
Au5 K4 Sn2 100.82(15) 5_566 . ?
Au1 K4 Sn2 86.32(15) 2 . ?
Au1 K4 Sn2 86.32(15) . . ?
Au7 K4 Sn2 148.54(10) 7_566 . ?
Au7 K4 Sn2 148.54(10) 1_556 . ?
K5 K4 Sn2 111.3(3) 5_566 . ?
Au2 K4 Sn2 113.38(13) 7_565 . ?
Au2 K4 Sn2 113.38(13) . . ?
Au8 K4 Sn2 42.77(10) 5_566 . ?
K4 K5 K4 116.4(4) 6_666 5_566 ?
K4 K5 K3 107.35(9) 6_666 1_554 ?
K4 K5 K3 107.35(9) 5_566 1_554 ?
K4 K5 K3 107.35(9) 6_666 2_564 ?
K4 K5 K3 107.35(9) 5_566 2_564 ?
K3 K5 K3 111.1(4) 1_554 2_564 ?
K4 K5 Sn1 66.77(17) 6_666 2_565 ?
K4 K5 Sn1 66.77(17) 5_566 2_565 ?
K3 K5 Sn1 166.0(3) 1_554 2_565 ?
K3 K5 Sn1 82.85(13) 2_564 2_565 ?
K4 K5 Sn1 66.77(17) 6_666 . ?
K4 K5 Sn1 66.77(17) 5_566 . ?
K3 K5 Sn1 82.85(13) 1_554 . ?
K3 K5 Sn1 166.0(3) 2_564 . ?
Sn1 K5 Sn1 83.2(2) 2_565 . ?
K4 K5 Au5 53.53(7) 6_666 2_565 ?
K4 K5 Au5 107.1(2) 5_566 2_565 ?
K3 K5 Au5 145.45(16) 1_554 2_565 ?
K3 K5 Au5 59.89(10) 2_564 2_565 ?
Sn1 K5 Au5 41.73(7) 2_565 2_565 ?
Sn1 K5 Au5 108.7(2) . 2_565 ?
K4 K5 Au5 107.1(2) 6_666 . ?
K4 K5 Au5 53.53(7) 5_566 . ?
K3 K5 Au5 59.89(10) 1_554 . ?
K3 K5 Au5 145.45(16) 2_564 . ?
Sn1 K5 Au5 108.7(2) 2_565 . ?
Sn1 K5 Au5 41.73(7) . . ?
Au5 K5 Au5 146.9(3) 2_565 . ?
K4 K5 Au5 107.1(2) 6_666 7_575 ?
K4 K5 Au5 53.53(7) 5_566 7_575 ?
K3 K5 Au5 145.45(16) 1_554 7_575 ?
K3 K5 Au5 59.89(10) 2_564 7_575 ?
Sn1 K5 Au5 41.73(7) 2_565 7_575 ?
Sn1 K5 Au5 108.7(2) . 7_575 ?
Au5 K5 Au5 63.05(6) 2_565 7_575 ?
Au5 K5 Au5 106.92(13) . 7_575 ?
K4 K5 Au5 53.53(7) 6_666 8_655 ?
K4 K5 Au5 107.1(2) 5_566 8_655 ?
K3 K5 Au5 59.89(10) 1_554 8_655 ?
K3 K5 Au5 145.45(16) 2_564 8_655 ?
Sn1 K5 Au5 108.7(2) 2_565 8_655 ?
Sn1 K5 Au5 41.73(7) . 8_655 ?
Au5 K5 Au5 106.92(13) 2_565 8_655 ?
Au5 K5 Au5 63.05(6) . 8_655 ?
Au5 K5 Au5 146.9(3) 7_575 8_655 ?
K4 K5 Au7 149.87(14) 6_666 3 ?
K4 K5 Au7 58.02(11) 5_566 3 ?
K3 K5 Au7 55.15(8) 1_554 3 ?
K3 K5 Au7 102.23(19) 2_564 3 ?
Sn1 K5 Au7 123.57(13) 2_565 3 ?
Sn1 K5 Au7 85.56(7) . 3 ?
Au5 K5 Au7 154.31(3) 2_565 3 ?
Au5 K5 Au7 43.933(19) . 3 ?
Au5 K5 Au7 92.46(2) 7_575 3 ?
Au5 K5 Au7 97.93(2) 8_655 3 ?
K4 K5 Au7 58.02(11) 6_666 4_565 ?
K4 K5 Au7 149.87(14) 5_566 4_565 ?
K3 K5 Au7 102.23(19) 1_554 4_565 ?
K3 K5 Au7 55.15(8) 2_564 4_565 ?
Sn1 K5 Au7 85.56(7) 2_565 4_565 ?
Sn1 K5 Au7 123.57(13) . 4_565 ?
Au5 K5 Au7 43.933(19) 2_565 4_565 ?
Au5 K5 Au7 154.31(3) . 4_565 ?
Au5 K5 Au7 97.93(2) 7_575 4_565 ?
Au5 K5 Au7 92.46(2) 8_655 4_565 ?
Au7 K5 Au7 142.9(3) 3 4_565 ?
Au7 K6 Au7 162.0(3) 1_556 2_556 ?
Au7 K6 Au7 60.33(4) 1_556 7_566 ?
Au7 K6 Au7 116.49(9) 2_556 7_566 ?
Au7 K6 Au7 116.49(9) 1_556 8_656 ?
Au7 K6 Au7 60.33(4) 2_556 8_656 ?
Au7 K6 Au7 162.0(3) 7_566 8_656 ?
Au7 K6 Au2 46.23(3) 1_556 . ?
Au7 K6 Au2 144.41(13) 2_556 . ?
Au7 K6 Au2 98.43(5) 7_566 . ?
Au7 K6 Au2 88.56(4) 8_656 . ?
Au7 K6 Au2 144.41(13) 1_556 2 ?
Au7 K6 Au2 46.23(3) 2_556 2 ?
Au7 K6 Au2 88.56(4) 7_566 2 ?
Au7 K6 Au2 98.43(5) 8_656 2 ?
Au2 K6 Au2 134.3(3) . 2 ?
Au7 K6 Au2 88.56(4) 1_556 8_655 ?
Au7 K6 Au2 98.43(5) 2_556 8_655 ?
Au7 K6 Au2 144.41(13) 7_566 8_655 ?
Au7 K6 Au2 46.23(3) 8_656 8_655 ?
Au2 K6 Au2 46.16(6) . 8_655 ?
Au2 K6 Au2 113.0(2) 2 8_655 ?
Au7 K6 Au2 98.43(5) 1_556 7_565 ?
Au7 K6 Au2 88.56(4) 2_556 7_565 ?
Au7 K6 Au2 46.23(3) 7_566 7_565 ?
Au7 K6 Au2 144.41(13) 8_656 7_565 ?
Au2 K6 Au2 113.0(2) . 7_565 ?
Au2 K6 Au2 46.16(6) 2 7_565 ?
Au2 K6 Au2 134.3(3) 8_655 7_565 ?
Au7 K6 Au1 86.60(13) 1_556 . ?
Au7 K6 Au1 110.22(19) 2_556 . ?
Au7 K6 Au1 110.22(19) 7_566 . ?
Au7 K6 Au1 86.60(13) 8_656 . ?
Au2 K6 Au1 46.27(10) . . ?
Au2 K6 Au1 88.9(2) 2 . ?
Au2 K6 Au1 46.27(10) 8_655 . ?
Au2 K6 Au1 88.9(2) 7_565 . ?
Au7 K6 Au1 110.22(19) 1_556 2 ?
Au7 K6 Au1 86.60(13) 2_556 2 ?
Au7 K6 Au1 86.60(13) 7_566 2 ?
Au7 K6 Au1 110.22(19) 8_656 2 ?
Au2 K6 Au1 88.9(2) . 2 ?
Au2 K6 Au1 46.27(10) 2 2 ?
Au2 K6 Au1 88.9(2) 8_655 2 ?
Au2 K6 Au1 46.27(10) 7_565 2 ?
Au1 K6 Au1 47.52(14) . 2 ?
Au7 K6 Au4 99.9(2) 1_556 2_556 ?
Au7 K6 Au4 62.48(12) 2_556 2_556 ?
Au7 K6 Au4 99.9(2) 7_566 2_556 ?
Au7 K6 Au4 62.48(12) 8_656 2_556 ?
Au2 K6 Au4 120.42(16) . 2_556 ?
Au2 K6 Au4 102.36(12) 2 2_556 ?
Au2 K6 Au4 102.36(12) 8_655 2_556 ?
Au2 K6 Au4 120.42(16) 7_565 2_556 ?
Au1 K6 Au4 148.14(2) . 2_556 ?
Au1 K6 Au4 148.14(2) 2 2_556 ?
Au7 K6 Au4 62.48(12) 1_556 1_556 ?
Au7 K6 Au4 99.9(2) 2_556 1_556 ?
Au7 K6 Au4 62.48(12) 7_566 1_556 ?
Au7 K6 Au4 99.9(2) 8_656 1_556 ?
Au2 K6 Au4 102.36(12) . 1_556 ?
Au2 K6 Au4 120.42(16) 2 1_556 ?
Au2 K6 Au4 120.42(16) 8_655 1_556 ?
Au2 K6 Au4 102.36(12) 7_565 1_556 ?
Au1 K6 Au4 148.14(2) . 1_556 ?
Au1 K6 Au4 148.14(2) 2 1_556 ?
Au4 K6 Au4 43.77(13) 2_556 1_556 ?

loop_
_geom_bond_atom_site_label_1
_geom_bond_atom_site_label_2
_geom_bond_distance
_geom_bond_site_symmetry_2
_geom_bond_publ_flag
Au1 Au3 2.7783(17) . ?
Au1 Au4 2.7905(15) . ?
Au1 Au4 2.7905(15) 2 ?
Au1 Au2 2.8169(13) . ?
Au1 Au2 2.8169(13) 8_655 ?
Au1 Au1 2.914(2) 2 ?
Au1 K4 3.474(7) 2 ?
Au1 K4 3.474(7) . ?
Au1 K6 3.616(10) . ?
Au1 K1 3.715(5) . ?
Au1 K1 3.715(5) 8_655 ?
Au1 K2 3.920(8) . ?
Au2 Au5 2.7742(13) 3_546 ?
Au2 Au7 2.7837(12) 1_556 ?
Au2 Au2 2.7849(17) 8_655 ?
Au2 Au3 2.7943(13) . ?
Au2 Au6 2.8371(9) 1_556 ?
Au2 K3 3.474(6) 2 ?
Au2 K2 3.500(7) 1_556 ?
Au2 K6 3.552(4) . ?
Au2 K4 3.582(5) . ?
Au2 K1 3.850(5) . ?
Au2 K1 3.862(5) 5_556 ?
Au3 Sn1 2.643(2) 2 ?
Au3 Au2 2.7943(13) 8_655 ?
Au3 K3 3.285(7) 2 ?
Au3 K1 3.477(5) . ?
Au3 K1 3.477(5) 8_655 ?
Au3 K2 3.550(8) . ?
Au3 K1 3.599(5) 5_556 ?
Au3 K1 3.599(5) 4_556 ?
Au4 Sn2 2.634(2) . ?
Au4 Au4 2.729(2) 2 ?
Au4 Au1 2.7905(15) 2 ?
Au4 K4 3.221(7) . ?
Au4 K1 3.477(5) . ?
Au4 K1 3.477(5) 7_565 ?
Au4 K6 3.662(10) 1_554 ?
Au4 K2 3.799(7) . ?
Au4 K2 3.799(7) 2 ?
Au5 Sn1 2.6204(16) . ?
Au5 Au2 2.7742(13) 3_556 ?
Au5 Au6 2.7749(9) 3 ?
Au5 Au7 2.7829(12) 3 ?
Au5 K4 3.271(3) 5_566 ?
Au5 K1 3.437(5) 3_556 ?
Au5 K1 3.444(5) 7_565 ?
Au5 K2 3.510(7) 2 ?
Au5 K3 3.632(6) 1_554 ?
Au5 K5 3.695(3) . ?
Au6 Au7 2.7455(10) 5 ?
Au6 Au7 2.7455(10) . ?
Au6 Au5 2.7749(9) 7_565 ?
Au6 Au5 2.7749(9) 3_545 ?
Au6 Au2 2.8371(9) 5_556 ?
Au6 Au2 2.8371(9) 1_554 ?
Au6 K3 3.578(4) 6_556 ?
Au6 K3 3.578(4) 2_554 ?
Au6 K2 3.642(4) . ?
Au6 K2 3.642(4) 5 ?
Au6 K1 3.713(5) 5 ?
Au6 K1 3.713(5) . ?
Au7 Sn2 2.6109(17) . ?
Au7 Au5 2.7829(12) 3_545 ?
Au7 Au2 2.7837(12) 1_554 ?
Au7 K3 3.393(3) 6_556 ?
Au7 K1 3.456(5) . ?
Au7 K6 3.538(2) 1_554 ?
Au7 K4 3.548(7) 1_554 ?
Au7 K2 3.553(4) . ?
Au7 K5 3.744(4) 5_565 ?
Au8 Sn2 2.800(2) 6_666 ?
Au8 Sn2 2.800(2) 5_566 ?
Au8 Sn1 2.805(2) . ?
Au8 Sn1 2.805(2) 2_565 ?
Au8 K4 3.778(8) 5_566 ?
Au8 K4 3.778(8) 6_666 ?
Au8 K3 3.865(7) 2_565 ?
Au8 K3 3.865(7) . ?
Au8 K5 4.139(11) . ?
Sn1 Au5 2.6204(16) 8_655 ?
Sn1 Au3 2.643(2) 2 ?
Sn1 K1 3.555(5) 6_666 ?
Sn1 K1 3.555(5) 3_556 ?
Sn1 K5 3.661(8) . ?
Sn1 K3 3.930(7) . ?
Sn1 K4 3.977(7) 6_666 ?
Sn1 K4 3.977(7) 5_566 ?
Sn1 K2 4.075(8) 2 ?
Sn2 Au7 2.6109(17) 7_565 ?
Sn2 Au8 2.800(2) 5_566 ?
Sn2 K1 3.501(5) 7_565 ?
Sn2 K1 3.501(5) . ?
Sn2 K5 3.749(9) 5_565 ?
Sn2 K3 3.865(6) 6_556 ?
Sn2 K3 3.865(6) 5_566 ?
Sn2 K4 3.896(8) . ?
K1 K1 3.399(9) 5_556 ?
K1 Au5 3.437(5) 3_546 ?
K1 Au5 3.444(5) 7_565 ?
K1 K2 3.516(7) . ?
K1 Sn1 3.555(5) 6_556 ?
K1 Au3 3.599(5) 5_556 ?
K2 Au2 3.500(7) 1_554 ?
K2 Au2 3.500(7) 8_654 ?
K2 Au5 3.510(7) 7_565 ?
K2 Au5 3.510(7) 2 ?
K2 K1 3.516(7) 8_655 ?
K2 Au7 3.553(4) 8_655 ?
K2 Au6 3.642(4) 4 ?
K2 K6 3.664(9) 1_554 ?
K3 Au3 3.285(7) 2 ?
K3 Au7 3.393(3) 6_666 ?
K3 Au7 3.393(3) 3_556 ?
K3 Au2 3.474(6) 7_565 ?
K3 Au2 3.474(6) 2 ?
K3 Au6 3.578(4) 3_556 ?
K3 Au6 3.578(4) 2_556 ?
K3 K5 3.579(9) 1_556 ?
K3 Au5 3.632(6) 8_656 ?
K3 Au5 3.632(6) 1_556 ?
K3 K2 3.861(10) 2_556 ?
K3 Sn2 3.865(6) 6_666 ?
K4 Au5 3.271(3) 3_546 ?
K4 Au5 3.271(3) 5_566 ?
K4 Au1 3.474(7) 2 ?
K4 Au7 3.548(7) 7_566 ?
K4 Au7 3.548(7) 1_556 ?
K4 K5 3.564(9) 5_566 ?
K4 Au2 3.582(5) 7_565 ?
K4 Au8 3.778(8) 5_566 ?
K5 K4 3.564(9) 6_666 ?
K5 K4 3.564(9) 5_566 ?
K5 K3 3.579(9) 1_554 ?
K5 K3 3.579(9) 2_564 ?
K5 Sn1 3.661(8) 2_565 ?
K5 Au5 3.695(3) 2_565 ?
K5 Au5 3.695(3) 7_575 ?
K5 Au5 3.695(3) 8_655 ?
K5 Au7 3.744(4) 3 ?
K5 Au7 3.744(4) 4_565 ?
K6 Au7 3.538(2) 1_556 ?
K6 Au7 3.538(2) 2_556 ?
K6 Au7 3.538(2) 7_566 ?
K6 Au7 3.538(2) 8_656 ?
K6 Au2 3.552(4) 2 ?
K6 Au2 3.552(4) 8_655 ?
K6 Au2 3.552(4) 7_565 ?
K6 Au1 3.616(10) 2 ?
K6 Au4 3.662(10) 2_556 ?
K6 Au4 3.662(10) 1_556 ?
